data_2219676
loop_
_publ_author_name
'Dupont, Nathalie'
'Retailleau, Pascal'
'Migianu-Griffoni, Evelyne'
'Barbey, Carole'

_publ_section_title
;
 Methyl [hydroxy(phenyl)phosphonomethyl]phosphonate methanol solvate
;
_journal_coeditor_code PK2106
_journal_issue 10
_journal_name_full 'Acta Crystallographica Section E'
_journal_page_first o1874
_journal_page_last o1875
_journal_paper_doi 10.1107/S160053680802285X
_journal_volume 64
_journal_year 2008
_chemical_formula_iupac 'C8 H12 O7 P2, C H4 O'
_chemical_formula_moiety 'C8 H12 O7 P2, C H4 O'
_chemical_formula_sum 'C9 H16 O8 P2'
_chemical_formula_weight 314.16
_chemical_name_common 'hydroxy-bisphonic acid'
_chemical_name_systematic
;
Methyl [hydroxy(phenyl)phosphonomethyl]phosphonate methanol solvate
;
_space_group_IT_number 14
_symmetry_cell_setting monoclinic
_symmetry_space_group_name_Hall '-P 2ybc'
_symmetry_space_group_name_H-M 'P 1 21/c 1'
_atom_sites_solution_hydrogens geom
_atom_sites_solution_primary direct
_atom_sites_solution_secondary difmap
_cell_angle_alpha 90.
_cell_angle_beta 92.654(3)
_cell_angle_gamma 90.
_cell_formula_units_Z 4
_cell_length_a 6.3085(5)
_cell_length_b 6.9871(6)
_cell_length_c 28.147(2)
_cell_measurement_temperature 293(2)
_cell_measurement_theta_max 26.02
_cell_measurement_theta_min 0.41
_cell_volume 1239.34(17)
_computing_cell_refinement 'HKL (Otwinowski & Minor, 1997)'
_computing_data_collection 'COLLECT (Hooft, 1998)'
_computing_data_reduction 'COLLECT (Hooft, 1998)'
_computing_molecular_graphics 'ORTEP-3 for Windows (Farrugia, 1997) and PLATON (Spek (2003)'
_computing_publication_material 'WinGX (Farrugia, 1999) and CrystalBuilder (Welter, 2006)'
_computing_structure_refinement 'SHELXL97 (Sheldrick, 2008)'
_computing_structure_solution 'SHELXS97 (Sheldrick, 2008)'
_diffrn_ambient_temperature 293(2)
_diffrn_detector_area_resol_mean 9
_diffrn_measured_fraction_theta_full 0.979
_diffrn_measured_fraction_theta_max 0.979
_diffrn_measurement_device_type 'Nonius KappaCCD'
_diffrn_measurement_method '\f and \w'
_diffrn_radiation_monochromator graphite
_diffrn_radiation_source 'fine-focus sealed tube'
_diffrn_radiation_type MoK\a
_diffrn_radiation_wavelength 0.71073
_diffrn_reflns_av_R_equivalents 0.0326
_diffrn_reflns_av_sigmaI/netI 0.0473
_diffrn_reflns_limit_h_max 7
_diffrn_reflns_limit_h_min -7
_diffrn_reflns_limit_k_max 8
_diffrn_reflns_limit_k_min -7
_diffrn_reflns_limit_l_max 34
_diffrn_reflns_limit_l_min -34
_diffrn_reflns_number 3837
_diffrn_reflns_theta_full 25.92
_diffrn_reflns_theta_max 25.92
_diffrn_reflns_theta_min 3.26
_diffrn_standards_number 0
_exptl_absorpt_coefficient_mu 0.385
_exptl_absorpt_correction_T_max 0.929
_exptl_absorpt_correction_T_min 0.847
_exptl_absorpt_correction_type multi-scan
_exptl_absorpt_process_details '(SCALEPACK; Otwinowski & Minor, 1997)'
_exptl_crystal_colour colourless
_exptl_crystal_density_diffrn 1.684
_exptl_crystal_density_method 'not measured'
_exptl_crystal_description parallelepiped
_exptl_crystal_F_000 656
_exptl_crystal_size_max 0.30
_exptl_crystal_size_mid 0.20
_exptl_crystal_size_min 0.20
_refine_diff_density_max 0.563
_refine_diff_density_min -0.440
_refine_ls_extinction_method none
_refine_ls_goodness_of_fit_ref 1.084
_refine_ls_hydrogen_treatment constr
_refine_ls_matrix_type full
_refine_ls_number_parameters 191
_refine_ls_number_reflns 2375
_refine_ls_number_restraints 32
_refine_ls_restrained_S_all 1.078
_refine_ls_R_factor_all 0.0724
_refine_ls_R_factor_gt 0.0569
_refine_ls_shift/su_max 0.000
_refine_ls_shift/su_mean 0.000
_refine_ls_structure_factor_coef Fsqd
_refine_ls_weighting_details 'calc w=1/[\s^2^(Fo^2^)+(0.0456P)^2^+3.3095P] where P=(Fo^2^+2Fc^2^)/3'
_refine_ls_weighting_scheme calc
_refine_ls_wR_factor_gt 0.1332
_refine_ls_wR_factor_ref 0.1415
_reflns_number_gt 1943
_reflns_number_total 2375
_reflns_threshold_expression I>2\s(I)
_cod_data_source_file pk2106.cif
_cod_data_source_block I
_cod_original_sg_symbol_H-M 'P 21/c'
_cod_original_formula_sum 'C9 H16 O8 P2 '
_cod_database_code 2219676
_cod_database_fobs_code 2219676

loop_
_symmetry_equiv_pos_as_xyz
'x, y, z'
'-x, y+1/2, -z+1/2'
'-x, -y, -z'
'x, -y-1/2, z-1/2'

loop_
_atom_site_type_symbol
_atom_site_label
_atom_site_fract_x
_atom_site_fract_y
_atom_site_fract_z
_atom_site_U_iso_or_equiv
_atom_site_adp_type
_atom_site_calc_flag
_atom_site_refinement_flags
_atom_site_occupancy
_atom_site_disorder_assembly
_atom_site_disorder_group
P P1 0.41077(14) 0.23600(13) 0.08924(3) 0.0240(3) Uani d . 1 . .
O O11 0.4358(4) 0.3030(4) 0.03727(9) 0.0317(6) Uani d . 1 . .
H H11 0.3700 0.2305 0.0190 0.047 Uiso calc R 1 . .
O O12 0.2224(4) 0.1143(4) 0.09548(10) 0.0371(7) Uani d . 1 . .
O O13 0.4134(4) 0.4188(4) 0.12031(9) 0.0340(6) Uani d . 1 . .
H H13 0.4428 0.5116 0.1040 0.051 Uiso calc R 1 . .
P P2 0.68094(15) -0.12727(14) 0.07691(3) 0.0273(3) Uani d . 1 . .
O O21 0.4976(4) -0.2548(4) 0.08552(11) 0.0410(7) Uani d . 1 . .
H H21 0.3883 -0.1912 0.0851 0.061 Uiso calc PR 0.50 . .
O O22 0.7272(5) -0.0849(4) 0.02594(9) 0.0394(7) Uani d . 1 . .
H H22 0.6239 -0.0328 0.0127 0.059 Uiso calc PR 0.50 . .
O O23 0.8962(4) -0.2125(4) 0.09820(10) 0.0377(7) Uani d . 1 . .
C C23 0.9189(8) -0.3297(7) 0.14094(17) 0.0532(12) Uani d . 1 . .
H H23A 1.0653 -0.3639 0.1466 0.080 Uiso calc PR 0.50 . .
H H23B 0.8352 -0.4438 0.1368 0.080 Uiso calc PR 0.50 . .
H H23C 0.8711 -0.2588 0.1676 0.080 Uiso calc PR 0.50 . .
H H23D 0.7825 -0.3471 0.1541 0.080 Uiso calc PR 0.50 . .
H H23E 1.0126 -0.2672 0.1639 0.080 Uiso calc PR 0.50 . .
H H23F 0.9766 -0.4522 0.1330 0.080 Uiso calc PR 0.50 . .
C C1A 0.5094(7) -0.0159(6) 0.18502(14) 0.0360(9) Uani d . 1 . .
H H1A 0.3840 -0.0484 0.1683 0.043 Uiso calc R 1 . .
C C2A 0.5336(8) -0.0566(7) 0.23324(15) 0.0455(11) Uani d . 1 . .
H H2A 0.4235 -0.1146 0.2487 0.055 Uiso calc R 1 . .
C C3A 0.7199(8) -0.0115(7) 0.25829(14) 0.0464(11) Uani d . 1 . .
H H3A 0.7371 -0.0416 0.2904 0.056 Uiso calc R 1 . .
C C4A 0.8802(7) 0.0784(7) 0.23536(15) 0.0454(11) Uani d . 1 . .
H H4A 1.0056 0.1096 0.2523 0.054 Uiso calc R 1 . .
C C5A 0.8572(6) 0.1230(6) 0.18731(13) 0.0341(9) Uani d . 1 . .
H H5A 0.9657 0.1861 0.1724 0.041 Uiso calc R 1 . .
C C6A 0.6723(6) 0.0736(5) 0.16151(12) 0.0259(8) Uani d . 1 . .
C C7 0.6573(5) 0.1066(5) 0.10757(12) 0.0223(7) Uani d . 1 . .
O O7 0.8204(4) 0.2294(4) 0.09186(8) 0.0267(6) Uani d . 1 . .
H H7 0.9357 0.1761 0.0958 0.040 Uiso calc R 1 . .
O O62 0.1603(6) 0.8597(7) 0.04096(16) 0.0193(14) Uani d PDU 0.559(10) A 1
C C61 0.159(5) 0.695(3) 0.0135(8) 0.072(6) Uani d PDU 0.559(10) A 1
O O72 0.1408(11) 0.5812(12) -0.0056(3) 0.037(2) Uani d PDU 0.441(10) A 2
C C71 0.167(5) 0.754(4) 0.0172(13) 0.067(7) Uani d PDU 0.441(10) A 2

loop_
_atom_site_aniso_label
_atom_site_aniso_U_11
_atom_site_aniso_U_22
_atom_site_aniso_U_33
_atom_site_aniso_U_12
_atom_site_aniso_U_13
_atom_site_aniso_U_23
P1 0.0226(5) 0.0195(5) 0.0300(5) 0.0013(4) 0.0009(3) 0.0004(4)
O11 0.0375(14) 0.0296(14) 0.0274(13) 0.0005(12) -0.0040(10) -0.0004(11)
O12 0.0213(13) 0.0321(15) 0.0580(18) -0.0016(12) 0.0036(11) 0.0031(14)
O13 0.0476(16) 0.0214(14) 0.0335(14) 0.0038(12) 0.0075(12) -0.0028(11)
P2 0.0311(5) 0.0191(5) 0.0314(5) 0.0023(4) -0.0027(4) -0.0039(4)
O21 0.0399(16) 0.0255(14) 0.0571(19) -0.0008(13) -0.0027(13) -0.0066(13)
O22 0.0545(17) 0.0334(16) 0.0300(14) 0.0042(14) -0.0012(12) -0.0061(12)
O23 0.0381(15) 0.0328(16) 0.0419(16) 0.0107(13) -0.0008(12) 0.0005(13)
C23 0.065(3) 0.042(3) 0.052(3) 0.013(2) -0.014(2) 0.002(2)
C1A 0.039(2) 0.032(2) 0.037(2) -0.0049(19) 0.0036(17) 0.0032(18)
C2A 0.060(3) 0.037(2) 0.041(2) -0.006(2) 0.015(2) 0.006(2)
C3A 0.073(3) 0.043(3) 0.024(2) 0.004(2) 0.002(2) 0.0043(19)
C4A 0.053(3) 0.049(3) 0.033(2) 0.003(2) -0.0079(19) -0.002(2)
C5A 0.035(2) 0.033(2) 0.034(2) -0.0004(18) 0.0001(16) -0.0016(17)
C6A 0.0329(19) 0.0182(17) 0.0267(18) 0.0032(15) 0.0028(14) -0.0003(14)
C7 0.0192(16) 0.0193(17) 0.0286(17) -0.0045(14) 0.0022(13) 0.0002(14)
O7 0.0219(12) 0.0242(13) 0.0341(14) -0.0034(11) 0.0015(10) 0.0061(11)
O62 0.012(2) 0.016(3) 0.029(3) -0.0013(18) -0.0002(16) -0.0083(19)
C61 0.094(14) 0.066(16) 0.057(10) 0.005(12) 0.004(9) 0.026(10)
O72 0.035(4) 0.031(4) 0.046(4) -0.006(3) -0.003(3) -0.003(3)
C71 0.043(9) 0.054(15) 0.105(15) -0.015(10) 0.011(9) -0.003(13)

loop_
_atom_type_symbol
_atom_type_description
_atom_type_scat_dispersion_real
_atom_type_scat_dispersion_imag
_atom_type_scat_source
C C 0.0033 0.0016 'International Tables Vol C Tables 4.2.6.8 and 6.1.1.4'
H H 0.0000 0.0000 'International Tables Vol C Tables 4.2.6.8 and 6.1.1.4'
O O 0.0106 0.0060 'International Tables Vol C Tables 4.2.6.8 and 6.1.1.4'
P P 0.1023 0.0942 'International Tables Vol C Tables 4.2.6.8 and 6.1.1.4'

loop_
_geom_angle_atom_site_label_1
_geom_angle_atom_site_label_2
_geom_angle_atom_site_label_3
_geom_angle
O12 P1 O13 113.27(16)
O12 P1 O11 113.79(16)
O13 P1 O11 106.55(15)
O12 P1 C7 110.81(16)
O13 P1 C7 105.00(15)
O11 P1 C7 106.82(15)
P1 O11 H11 109.5
P1 O13 H13 109.5
O21 P2 O22 117.32(17)
O21 P2 O23 111.97(16)
O22 P2 O23 103.58(16)
O21 P2 C7 111.78(16)
O22 P2 C7 107.03(16)
O23 P2 C7 104.03(15)
P2 O21 H21 109.5
P2 O22 H22 109.5
C23 O23 P2 125.2(3)
O23 C23 H23A 109.5
O23 C23 H23B 109.5
H23A C23 H23B 109.5
O23 C23 H23C 109.5
H23A C23 H23C 109.5
H23B C23 H23C 109.5
O23 C23 H23D 109.5
H23A C23 H23D 141.1
H23B C23 H23D 56.3
H23C C23 H23D 56.3
O23 C23 H23E 109.5
H23A C23 H23E 56.3
H23B C23 H23E 141.1
H23C C23 H23E 56.3
H23D C23 H23E 109.5
O23 C23 H23F 109.5
H23A C23 H23F 56.3
H23B C23 H23F 56.3
H23C C23 H23F 141.1
H23D C23 H23F 109.5
H23E C23 H23F 109.5
C2A C1A C6A 120.4(4)
C2A C1A H1A 119.8
C6A C1A H1A 119.8
C3A C2A C1A 120.4(4)
C3A C2A H2A 119.8
C1A C2A H2A 119.8
C4A C3A C2A 119.5(4)
C4A C3A H3A 120.3
C2A C3A H3A 120.3
C3A C4A C5A 120.9(4)
C3A C4A H4A 119.6
C5A C4A H4A 119.6
C6A C5A C4A 120.0(4)
C6A C5A H5A 120.0
C4A C5A H5A 120.0
C5A C6A C1A 118.9(3)
C5A C6A C7 119.5(3)
C1A C6A C7 121.5(3)
O7 C7 C6A 112.6(3)
O7 C7 P1 103.2(2)
C6A C7 P1 111.2(2)
O7 C7 P2 108.1(2)
C6A C7 P2 109.0(2)
P1 C7 P2 112.63(17)
C7 O7 H7 109.5

loop_
_geom_bond_atom_site_label_1
_geom_bond_atom_site_label_2
_geom_bond_distance
P1 O12 1.478(3)
P1 O13 1.548(3)
P1 O11 1.551(3)
P1 C7 1.851(3)
O11 H11 0.8200
O13 H13 0.8200
P2 O21 1.489(3)
P2 O22 1.507(3)
P2 O23 1.575(3)
P2 C7 1.857(4)
O21 H21 0.8200
O22 H22 0.8200
O23 C23 1.457(5)
C23 H23A 0.9600
C23 H23B 0.9600
C23 H23C 0.9600
C23 H23D 0.9600
C23 H23E 0.9600
C23 H23F 0.9600
C1A C2A 1.388(6)
C1A C6A 1.396(5)
C1A H1A 0.9300
C2A C3A 1.379(7)
C2A H2A 0.9300
C3A C4A 1.376(6)
C3A H3A 0.9300
C4A C5A 1.389(6)
C4A H4A 0.9300
C5A C6A 1.389(5)
C5A H5A 0.9300
C6A C7 1.534(5)
C7 O7 1.426(4)
O7 H7 0.8200
O62 C61 1.384(18)
O72 C71 1.37(2)

loop_
_geom_hbond_atom_site_label_D
_geom_hbond_atom_site_label_H
_geom_hbond_atom_site_label_A
_geom_hbond_site_symmetry_A
_geom_hbond_distance_DH
_geom_hbond_distance_HA
_geom_hbond_distance_DA
_geom_hbond_angle_DHA
O13 H13 O21 1_565 0.82 1.75 2.548(4) 162.8
O11 H11 O22 3_655 0.82 1.72 2.525(4) 169.0
O21 H21 O62 1_545 0.82 1.89 2.548(5) 136.4
O7 H7 O12 1_655 0.82 1.86 2.658(3) 164.0

loop_
_geom_torsion_atom_site_label_1
_geom_torsion_atom_site_label_2
_geom_torsion_atom_site_label_3
_geom_torsion_atom_site_label_4
_geom_torsion
O21 P2 O23 C23 -32.5(4)
O22 P2 O23 C23 -159.8(3)
C7 P2 O23 C23 88.4(3)
C6A C1A C2A C3A -0.9(7)
C1A C2A C3A C4A 1.5(7)
C2A C3A C4A C5A -0.4(7)
C3A C4A C5A C6A -1.3(7)
C4A C5A C6A C1A 1.9(6)
C4A C5A C6A C7 -174.2(4)
C2A C1A C6A C5A -0.8(6)
C2A C1A C6A C7 175.2(4)
C5A C6A C7 O7 -14.6(5)
C1A C6A C7 O7 169.4(3)
C5A C6A C7 P1 -129.9(3)
C1A C6A C7 P1 54.1(4)
C5A C6A C7 P2 105.4(3)
C1A C6A C7 P2 -70.6(4)
O12 P1 C7 O7 170.5(2)
O13 P1 C7 O7 -66.9(2)
O11 P1 C7 O7 46.0(2)
O12 P1 C7 C6A -68.5(3)
O13 P1 C7 C6A 54.1(3)
O11 P1 C7 C6A 167.0(2)
O12 P1 C7 P2 54.2(2)
O13 P1 C7 P2 176.81(17)
O11 P1 C7 P2 -70.3(2)
O21 P2 C7 O7 -171.4(2)
O22 P2 C7 O7 -41.7(3)
O23 P2 C7 O7 67.6(2)
O21 P2 C7 C6A 65.9(3)
O22 P2 C7 C6A -164.4(2)
O23 P2 C7 C6A -55.1(3)
O21 P2 C7 P1 -58.0(2)
O22 P2 C7 P1 71.7(2)
O23 P2 C7 P1 -179.03(17)
